data_4309138
loop_
_publ_author_name
'Graham M. Davies'
'Simon J. A. Pope'
'Harry Adams'
'Stephen Faulkner'
'Michael D. Ward'

_publ_contact_author
; 
        Prof. Mike Ward
        Department of Chemistry
        University of Sheffield
        SHEFFIELD
        S3 7HF
;
_publ_contact_author_email m.d.ward@sheffield.ac.uk
_publ_contact_author_fax '0114 2229346'
_publ_section_title
;
Structural and Photophysical Properties of Coordination Networks Combining
[Ru(bipy)(CN)4]2- Anions and Lanthanide(III) Cations: Rates of
Photoinduced Ru-to-Lanthanide Energy Transfer and Sensitized Near-Infrared
Luminescence
;
_journal_name_full 'Inorganic Chemistry'
_journal_page_first 4656
_journal_page_last 4665
_journal_paper_doi 10.1021/ic050512k
_journal_volume 44
_journal_year 2005
_chemical_formula_moiety 'C42 H24 N18 Nd2 O19 Ru3'
_chemical_formula_sum 'C42 H24 N18 Nd2 O19 Ru3'
_chemical_formula_weight 1676.48
_chemical_name_systematic
; 
 ? 
;
_space_group_IT_number 14
_symmetry_cell_setting monoclinic
_symmetry_space_group_name_Hall '-P 2ybc'
_symmetry_space_group_name_H-M 'P 1 21/c 1'
_atom_sites_solution_hydrogens geom
_atom_sites_solution_primary direct
_atom_sites_solution_secondary difmap
_audit_creation_method SHELXL-97
_cell_angle_alpha 90.00
_cell_angle_beta 104.599(2)
_cell_angle_gamma 90.00
_cell_formula_units_Z 4
_cell_length_a 15.0504(14)
_cell_length_b 13.7872(13)
_cell_length_c 29.790(3)
_cell_measurement_reflns_used 6235
_cell_measurement_temperature 150(2)
_cell_measurement_theta_max 55.036
_cell_measurement_theta_min 4.533
_cell_volume 5981.9(10)
_computing_cell_refinement 'Bruker SMART'
_computing_data_collection 'Bruker SMART'
_computing_data_reduction 'Bruker SHELXTL'
_computing_molecular_graphics 'Bruker SHELXTL'
_computing_publication_material 'Bruker SHELXTL'
_computing_structure_refinement 'SHELXL-97 (Sheldrick, 1997)'
_computing_structure_solution 'SHELXS-97 (Sheldrick, 1990)'
_diffrn_ambient_temperature 150(2)
_diffrn_detector_area_resol_mean 100
_diffrn_measured_fraction_theta_full 0.987
_diffrn_measured_fraction_theta_max 0.987
_diffrn_measurement_device_type 'Bruker smart 1000'
_diffrn_measurement_method '\w scans'
_diffrn_radiation_monochromator graphite
_diffrn_radiation_source 'fine-focus sealed tube'
_diffrn_radiation_type MoK\a
_diffrn_radiation_wavelength 0.71073
_diffrn_reflns_av_R_equivalents 0.0405
_diffrn_reflns_av_sigmaI/netI 0.0346
_diffrn_reflns_limit_h_max 19
_diffrn_reflns_limit_h_min -19
_diffrn_reflns_limit_k_max 17
_diffrn_reflns_limit_k_min -17
_diffrn_reflns_limit_l_max 38
_diffrn_reflns_limit_l_min -38
_diffrn_reflns_number 66457
_diffrn_reflns_theta_full 27.57
_diffrn_reflns_theta_max 27.57
_diffrn_reflns_theta_min 1.40
_diffrn_standards_decay_% 0
_diffrn_standards_interval_count 0
_diffrn_standards_interval_time 0
_diffrn_standards_number 0
_exptl_absorpt_coefficient_mu 2.527
_exptl_absorpt_correction_T_max 0.4986
_exptl_absorpt_correction_T_min 0.4632
_exptl_absorpt_correction_type multi-scan
_exptl_absorpt_process_details sadabs
_exptl_crystal_colour yellow
_exptl_crystal_density_diffrn 1.861
_exptl_crystal_density_method 'not measured'
_exptl_crystal_description block
_exptl_crystal_F_000 3224
_exptl_crystal_size_max 0.36
_exptl_crystal_size_mid 0.34
_exptl_crystal_size_min 0.32
_refine_diff_density_max 0.951
_refine_diff_density_min -0.809
_refine_diff_density_rms 0.124
_refine_ls_extinction_method none
_refine_ls_goodness_of_fit_ref 1.042
_refine_ls_hydrogen_treatment mixed
_refine_ls_matrix_type full
_refine_ls_number_parameters 794
_refine_ls_number_reflns 13644
_refine_ls_number_restraints 0
_refine_ls_restrained_S_all 1.042
_refine_ls_R_factor_all 0.0403
_refine_ls_R_factor_gt 0.0290
_refine_ls_shift/su_max 0.004
_refine_ls_shift/su_mean 0.000
_refine_ls_structure_factor_coef Fsqd
_refine_ls_weighting_details 'calc w=1/[\s^2^(Fo^2^)+(0.0450P)^2^+0.0000P] where P=(Fo^2^+2Fc^2^)/3'
_refine_ls_weighting_scheme calc
_refine_ls_wR_factor_gt 0.0762
_refine_ls_wR_factor_ref 0.0798
_reflns_number_gt 11093
_reflns_number_total 13644
_reflns_threshold_expression >2sigma(I)
_cod_data_source_file ic050512ksi20050405_021846_2.cif
_cod_data_source_block imw99
_cod_original_cell_volume 5982.0(10)
_cod_database_code 4309138

loop_
_symmetry_equiv_pos_as_xyz
'x, y, z'
'-x, y+1/2, -z+1/2'
'-x, -y, -z'
'x, -y-1/2, z-1/2'

loop_
_atom_site_label
_atom_site_type_symbol
_atom_site_fract_x
_atom_site_fract_y
_atom_site_fract_z
_atom_site_U_iso_or_equiv
_atom_site_adp_type
_atom_site_occupancy
_atom_site_symmetry_multiplicity
_atom_site_calc_flag
_atom_site_refinement_flags
_atom_site_disorder_assembly
_atom_site_disorder_group
Ru1 Ru 1.239609(18) 0.19269(2) 0.714979(10) 0.01869(7) Uani 1 1 d . . .
N11 N 1.3455(2) 0.2149(2) 0.77586(11) 0.0229(7) Uani 1 1 d . . .
C12 C 1.3348(3) 0.2179(3) 0.81913(13) 0.0285(9) Uani 1 1 d . . .
H12 H 1.2750 0.2095 0.8237 0.034 Uiso 1 1 calc R . .
C13 C 1.4077(3) 0.2326(3) 0.85726(15) 0.0349(10) Uani 1 1 d . . .
H13 H 1.3978 0.2367 0.8875 0.042 Uiso 1 1 calc R . .
C14 C 1.4949(3) 0.2415(3) 0.85085(16) 0.0371(10) Uani 1 1 d . . .
H14 H 1.5463 0.2489 0.8767 0.044 Uiso 1 1 calc R . .
C15 C 1.5068(3) 0.2395(3) 0.80647(15) 0.0330(10) Uani 1 1 d . . .
H15 H 1.5664 0.2464 0.8014 0.040 Uiso 1 1 calc R . .
C16 C 1.4307(2) 0.2272(3) 0.76908(14) 0.0268(8) Uani 1 1 d . . .
C17 C 1.4349(2) 0.2330(3) 0.72053(14) 0.0270(8) Uani 1 1 d . . .
C18 C 1.5167(3) 0.2423(3) 0.70687(17) 0.0367(10) Uani 1 1 d . . .
H18 H 1.5741 0.2401 0.7293 0.044 Uiso 1 1 calc R . .
C19 C 1.5131(3) 0.2547(3) 0.66053(18) 0.0419(12) Uani 1 1 d . . .
H19 H 1.5682 0.2608 0.6506 0.050 Uiso 1 1 calc R . .
C20 C 1.4287(3) 0.2581(3) 0.62855(17) 0.0387(11) Uani 1 1 d . . .
H20 H 1.4248 0.2686 0.5966 0.046 Uiso 1 1 calc R . .
C21 C 1.3503(3) 0.2461(3) 0.64412(14) 0.0299(9) Uani 1 1 d . . .
H21 H 1.2924 0.2476 0.6221 0.036 Uiso 1 1 calc R . .
N22 N 1.3523(2) 0.2326(2) 0.68862(11) 0.0252(7) Uani 1 1 d . . .
C23 C 1.2782(2) 0.0516(3) 0.71355(12) 0.0224(8) Uani 1 1 d . . .
N23 N 1.2960(2) -0.0299(3) 0.71295(12) 0.0350(8) Uani 1 1 d . . .
C24 C 1.1949(2) 0.3316(3) 0.71996(13) 0.0233(8) Uani 1 1 d . . .
N24 N 1.1659(2) 0.4071(2) 0.72545(11) 0.0283(7) Uani 1 1 d . . .
C25 C 1.1559(3) 0.1743(3) 0.65391(13) 0.0275(9) Uani 1 1 d . . .
N25 N 1.1091(2) 0.1617(3) 0.61672(12) 0.0434(10) Uani 1 1 d . A .
C26 C 1.1418(2) 0.1477(2) 0.74326(12) 0.0198(7) Uani 1 1 d . . .
N26 N 1.0833(2) 0.1170(2) 0.75797(11) 0.0297(7) Uani 1 1 d . . .
Ru2 Ru 0.752443(19) 0.08419(2) 0.602852(9) 0.01828(7) Uani 1 1 d . . .
N27 N 0.6328(2) 0.1077(2) 0.54958(10) 0.0256(7) Uani 1 1 d . . .
C28 C 0.6300(3) 0.1378(3) 0.50628(13) 0.0325(9) Uani 1 1 d . . .
H28 H 0.6862 0.1513 0.4984 0.039 Uiso 1 1 calc R . .
C29 C 0.5485(3) 0.1498(3) 0.47280(15) 0.0441(12) Uani 1 1 d . . .
H29 H 0.5489 0.1690 0.4422 0.053 Uiso 1 1 calc R . .
C30 C 0.4662(3) 0.1336(3) 0.48432(17) 0.0496(13) Uani 1 1 d . . .
H30 H 0.4095 0.1443 0.4622 0.059 Uiso 1 1 calc R . .
C31 C 0.4676(3) 0.1017(3) 0.52817(16) 0.0395(11) Uani 1 1 d . . .
H31 H 0.4117 0.0896 0.5365 0.047 Uiso 1 1 calc R . .
C32 C 0.5518(3) 0.0872(3) 0.56055(13) 0.0275(8) Uani 1 1 d . . .
C33 C 0.5608(3) 0.0450(3) 0.60672(13) 0.0252(8) Uani 1 1 d . . .
C34 C 0.4872(3) 0.0215(3) 0.62444(16) 0.0334(10) Uani 1 1 d . . .
H34 H 0.4262 0.0321 0.6064 0.040 Uiso 1 1 calc R . .
C35 C 0.5026(3) -0.0174(3) 0.66850(17) 0.0386(11) Uani 1 1 d . . .
H35 H 0.4525 -0.0325 0.6813 0.046 Uiso 1 1 calc R . .
C36 C 0.5915(3) -0.0341(3) 0.69362(14) 0.0323(9) Uani 1 1 d . . .
H36 H 0.6038 -0.0607 0.7240 0.039 Uiso 1 1 calc R . .
C37 C 0.6621(3) -0.0115(3) 0.67392(13) 0.0251(8) Uani 1 1 d . . .
H37 H 0.7232 -0.0246 0.6910 0.030 Uiso 1 1 calc R . .
N38 N 0.6484(2) 0.0282(2) 0.63156(10) 0.0212(6) Uani 1 1 d . . .
C39 C 0.7401(2) 0.2105(3) 0.63565(12) 0.0218(8) Uani 1 1 d . . .
N39 N 0.7394(2) 0.2810(2) 0.65749(11) 0.0301(7) Uani 1 1 d . . .
C40 C 0.7720(3) -0.0425(3) 0.57235(13) 0.0280(9) Uani 1 1 d . . .
N40 N 0.7863(3) -0.1139(3) 0.55481(15) 0.0500(11) Uani 1 1 d . . .
C41 C 0.8518(2) 0.0536(3) 0.65744(12) 0.0212(7) Uani 1 1 d . . .
N41 N 0.9051(2) 0.0370(2) 0.69208(11) 0.0282(7) Uani 1 1 d . . .
C42 C 0.8398(3) 0.1514(3) 0.57378(12) 0.0251(8) Uani 1 1 d . . .
N42 N 0.8928(2) 0.1932(3) 0.55863(11) 0.0335(8) Uani 1 1 d . A .
Ru3 Ru 0.765153(18) 0.42704(2) 0.423950(9) 0.01751(7) Uani 1 1 d . . .
N43 N 0.63491(19) 0.4642(2) 0.38061(10) 0.0187(6) Uani 1 1 d . . .
C44 C 0.6178(2) 0.4889(3) 0.33552(12) 0.0234(8) Uani 1 1 d . . .
H44 H 0.6673 0.4910 0.3211 0.028 Uiso 1 1 calc R . .
C45 C 0.5305(3) 0.5112(3) 0.30953(13) 0.0266(8) Uani 1 1 d . . .
H45 H 0.5202 0.5262 0.2775 0.032 Uiso 1 1 calc R . .
C46 C 0.4579(3) 0.5115(3) 0.33047(13) 0.0279(8) Uani 1 1 d . . .
H46 H 0.3976 0.5282 0.3134 0.033 Uiso 1 1 calc R . .
C47 C 0.4755(2) 0.4873(3) 0.37643(13) 0.0251(8) Uani 1 1 d . . .
H47 H 0.4272 0.4872 0.3917 0.030 Uiso 1 1 calc R . .
C48 C 0.5645(2) 0.4626(3) 0.40094(12) 0.0215(7) Uani 1 1 d . . .
C49 C 0.5876(2) 0.4282(3) 0.44968(12) 0.0223(8) Uani 1 1 d . . .
C50 C 0.5211(3) 0.4053(3) 0.47316(13) 0.0262(8) Uani 1 1 d . . .
H50 H 0.4576 0.4105 0.4581 0.031 Uiso 1 1 calc R . .
C51 C 0.5493(3) 0.3747(3) 0.51885(14) 0.0330(9) Uani 1 1 d . . .
H51 H 0.5052 0.3594 0.5357 0.040 Uiso 1 1 calc R . .
C52 C 0.6412(3) 0.3666(3) 0.53950(13) 0.0308(9) Uani 1 1 d . . .
H52 H 0.6616 0.3470 0.5710 0.037 Uiso 1 1 calc R . .
C53 C 0.7037(3) 0.3873(3) 0.51421(12) 0.0265(8) Uani 1 1 d . . .
H53 H 0.7672 0.3808 0.5288 0.032 Uiso 1 1 calc R . .
N54 N 0.6784(2) 0.4164(2) 0.46945(10) 0.0213(6) Uani 1 1 d . . .
C55 C 0.7991(2) 0.5679(3) 0.43842(12) 0.0214(8) Uani 1 1 d . . .
N55 N 0.8256(2) 0.6471(2) 0.44627(10) 0.0261(7) Uani 1 1 d . . .
C56 C 0.7419(2) 0.2822(3) 0.41180(12) 0.0225(8) Uani 1 1 d . . .
N56 N 0.7345(2) 0.2000(3) 0.40672(13) 0.0360(8) Uani 1 1 d . . .
C57 C 0.8793(2) 0.3897(3) 0.46840(12) 0.0212(7) Uani 1 1 d . . .
N57 N 0.9458(2) 0.3654(2) 0.49502(10) 0.0267(7) Uani 1 1 d . A .
C58 C 0.8329(2) 0.4335(2) 0.37527(12) 0.0201(7) Uani 1 1 d . . .
N58 N 0.8718(2) 0.4374(2) 0.34662(11) 0.0296(7) Uani 1 1 d . . .
Nd1 Nd 1.042390(13) 0.233559(14) 0.538721(6) 0.02104(6) Uani 1 1 d . . .
O1 O 1.0237(2) 0.35398(19) 0.59947(10) 0.0355(7) Uani 1 1 d . A .
O2 O 0.9635(16) 0.1025(14) 0.4919(8) 0.045(5) Uani 0.53(5) 1 d P A 1
O2' O 0.9345(10) 0.1335(14) 0.4727(8) 0.034(4) Uani 0.47(5) 1 d P A 2
O3 O 1.1630(2) 0.1165(2) 0.53200(11) 0.0522(9) Uani 1 1 d . A .
O4 O 1.08087(18) 0.2536(2) 0.46050(9) 0.0319(6) Uani 1 1 d . A .
Nd2 Nd 0.943983(13) 0.049885(14) 0.779680(6) 0.01936(5) Uani 1 1 d . . .
O5 O 0.80680(19) 0.1535(2) 0.74879(9) 0.0348(7) Uani 1 1 d . . .
O6 O 1.02825(19) -0.0952(2) 0.76158(9) 0.0336(7) Uani 1 1 d . . .
O7 O 1.06380(18) 0.0051(2) 0.84751(9) 0.0333(6) Uani 1 1 d . . .
O8 O 0.9837(2) 0.2135(2) 0.81442(11) 0.0445(8) Uani 1 1 d . . .
O1S O 0.9329(3) 0.2945(3) 0.88784(14) 0.0794(12) Uani 1 1 d . . .
O2S O 0.72376(18) 0.2682(2) 0.79950(10) 0.0327(6) Uani 1 1 d . . .
O3S O 0.23155(18) 0.5202(2) 0.32913(11) 0.0383(7) Uani 1 1 d . . .
O4S O 0.2745(3) 0.4008(4) 0.41677(18) 0.1073(17) Uani 1 1 d . . .
O5S O 0.0029(5) 1.0320(7) 0.5644(3) 0.082(3) Uani 0.50 1 d P . .
O5S' O 0.0065(4) 0.9684(4) 0.59567(19) 0.0266(12) Uani 0.50 1 d P . .
O6S O 0.03795(18) 0.76577(18) 0.82778(9) 0.0282(6) Uani 1 1 d . . .
O7S O 0.1388(4) 0.3148(4) 0.8290(2) 0.0372(14) Uani 0.50 1 d P . .
O7S' O 0.1620(5) 0.2582(6) 0.8640(3) 0.062(2) Uani 0.50 1 d P . .
O8S O 0.9059(4) 0.4004(5) 0.8144(2) 0.0461(16) Uani 0.50 1 d P . .
O8S' O 0.9325(5) 0.4719(6) 0.8430(3) 0.068(2) Uani 0.50 1 d P . .
O9S O 0.0982(2) 0.0402(2) 0.94033(10) 0.0466(8) Uani 1 1 d . . .
O10S O 0.3294(3) 0.3057(4) 0.50796(17) 0.1113(18) Uani 1 1 d . . .
O11S O 1.26164(18) 0.00215(19) 0.59903(10) 0.0342(7) Uani 1 1 d . . .

loop_
_atom_site_aniso_label
_atom_site_aniso_U_11
_atom_site_aniso_U_22
_atom_site_aniso_U_33
_atom_site_aniso_U_23
_atom_site_aniso_U_13
_atom_site_aniso_U_12
Ru1 0.01352(13) 0.02050(15) 0.02166(15) 0.00448(11) 0.00371(11) 0.00065(11)
N11 0.0196(15) 0.0174(15) 0.0294(17) 0.0020(13) 0.0016(13) 0.0000(12)
C12 0.028(2) 0.022(2) 0.032(2) 0.0010(17) 0.0017(17) 0.0035(16)
C13 0.039(2) 0.029(2) 0.032(2) -0.0014(18) -0.0014(19) 0.0034(19)
C14 0.030(2) 0.025(2) 0.045(3) -0.0018(19) -0.0102(19) 0.0011(17)
C15 0.0200(19) 0.022(2) 0.051(3) -0.0015(18) -0.0023(18) -0.0003(16)
C16 0.0198(18) 0.0150(18) 0.042(2) 0.0002(16) 0.0016(17) 0.0011(15)
C17 0.0181(18) 0.0175(18) 0.046(2) 0.0024(17) 0.0088(17) -0.0006(15)
C18 0.0181(19) 0.028(2) 0.065(3) -0.007(2) 0.011(2) -0.0031(17)
C19 0.032(2) 0.033(2) 0.072(3) -0.009(2) 0.034(2) -0.0056(19)
C20 0.042(3) 0.031(2) 0.052(3) -0.002(2) 0.029(2) -0.0037(19)
C21 0.028(2) 0.026(2) 0.039(2) 0.0061(17) 0.0156(18) 0.0025(17)
N22 0.0197(16) 0.0195(16) 0.0384(19) 0.0069(14) 0.0109(14) 0.0019(12)
C23 0.0178(17) 0.028(2) 0.0198(18) 0.0011(15) 0.0029(14) -0.0019(15)
N23 0.036(2) 0.028(2) 0.040(2) -0.0012(16) 0.0089(16) -0.0001(16)
C24 0.0153(17) 0.027(2) 0.0277(19) 0.0067(16) 0.0052(15) -0.0017(15)
N24 0.0236(17) 0.0277(18) 0.0348(18) 0.0075(15) 0.0097(14) 0.0041(14)
C25 0.0212(19) 0.039(2) 0.024(2) 0.0062(17) 0.0077(16) 0.0114(17)
N25 0.034(2) 0.069(3) 0.0256(19) 0.0029(18) 0.0049(16) 0.0208(19)
C26 0.0162(17) 0.0199(18) 0.0215(17) -0.0002(14) 0.0013(14) 0.0017(14)
N26 0.0260(17) 0.0312(19) 0.0347(18) -0.0008(15) 0.0131(15) -0.0046(15)
Ru2 0.01732(14) 0.02044(15) 0.01716(14) 0.00131(11) 0.00452(11) -0.00139(11)
N27 0.0282(17) 0.0187(16) 0.0260(16) 0.0004(13) -0.0005(13) -0.0001(13)
C28 0.043(2) 0.026(2) 0.024(2) 0.0013(16) 0.0003(18) -0.0046(18)
C29 0.064(3) 0.028(2) 0.028(2) 0.0044(18) -0.011(2) -0.006(2)
C30 0.045(3) 0.032(3) 0.052(3) 0.002(2) -0.024(2) -0.004(2)
C31 0.026(2) 0.028(2) 0.054(3) 0.003(2) -0.009(2) -0.0017(18)
C32 0.028(2) 0.0198(19) 0.031(2) -0.0034(16) -0.0002(16) -0.0012(16)
C33 0.0221(19) 0.0195(19) 0.034(2) -0.0029(16) 0.0060(16) -0.0017(15)
C34 0.021(2) 0.027(2) 0.054(3) -0.006(2) 0.0137(19) -0.0037(17)
C35 0.035(2) 0.029(2) 0.064(3) -0.005(2) 0.034(2) -0.0075(19)
C36 0.040(2) 0.027(2) 0.036(2) -0.0002(18) 0.0215(19) -0.0046(18)
C37 0.0270(19) 0.0214(19) 0.029(2) -0.0010(16) 0.0100(16) -0.0035(16)
N38 0.0214(15) 0.0193(16) 0.0244(16) -0.0040(13) 0.0085(13) -0.0025(12)
C39 0.0153(17) 0.026(2) 0.0213(18) 0.0072(16) 0.0002(14) -0.0026(15)
N39 0.0267(18) 0.0295(19) 0.0323(18) -0.0028(15) 0.0042(14) -0.0030(14)
C40 0.026(2) 0.032(2) 0.029(2) 0.0004(17) 0.0131(17) -0.0013(17)
N40 0.061(3) 0.035(2) 0.065(3) -0.012(2) 0.037(2) -0.002(2)
C41 0.0168(17) 0.0234(19) 0.0251(19) 0.0026(15) 0.0081(15) -0.0007(14)
N41 0.0235(17) 0.0347(19) 0.0267(17) 0.0036(14) 0.0066(14) -0.0001(14)
C42 0.028(2) 0.027(2) 0.0196(18) -0.0025(15) 0.0056(15) -0.0034(17)
N42 0.037(2) 0.035(2) 0.0319(18) -0.0024(15) 0.0152(16) -0.0103(16)
Ru3 0.01655(14) 0.01963(15) 0.01599(13) 0.00093(11) 0.00342(11) 0.00048(11)
N43 0.0185(15) 0.0173(15) 0.0206(15) 0.0011(12) 0.0055(12) -0.0019(12)
C44 0.0229(18) 0.026(2) 0.0217(18) -0.0001(15) 0.0058(15) -0.0010(16)
C45 0.027(2) 0.029(2) 0.0207(18) 0.0049(16) -0.0003(15) -0.0007(17)
C46 0.0208(19) 0.030(2) 0.029(2) 0.0016(17) 0.0003(16) 0.0008(16)
C47 0.0189(18) 0.025(2) 0.032(2) -0.0004(16) 0.0080(16) 0.0005(15)
C48 0.0221(18) 0.0184(18) 0.0241(18) 0.0013(15) 0.0058(15) 0.0003(14)
C49 0.0240(19) 0.0211(19) 0.0228(18) -0.0026(15) 0.0078(15) 0.0022(15)
C50 0.026(2) 0.024(2) 0.032(2) 0.0016(16) 0.0123(17) 0.0030(16)
C51 0.043(2) 0.029(2) 0.036(2) 0.0036(18) 0.025(2) 0.0038(19)
C52 0.041(2) 0.030(2) 0.0237(19) 0.0065(17) 0.0126(18) 0.0089(18)
C53 0.029(2) 0.026(2) 0.0240(19) 0.0026(16) 0.0069(16) 0.0064(16)
N54 0.0215(15) 0.0224(16) 0.0200(15) 0.0027(12) 0.0052(12) 0.0040(13)
C55 0.0187(17) 0.029(2) 0.0154(16) 0.0003(15) 0.0028(14) 0.0037(15)
N55 0.0261(17) 0.0262(18) 0.0246(16) -0.0024(14) 0.0038(13) -0.0026(14)
C56 0.0202(18) 0.028(2) 0.0201(18) -0.0012(15) 0.0066(14) -0.0009(16)
N56 0.035(2) 0.0264(19) 0.047(2) 0.0032(16) 0.0108(17) 0.0010(16)
C57 0.0250(19) 0.0195(18) 0.0207(18) -0.0021(15) 0.0089(15) -0.0016(15)
N57 0.0229(16) 0.0317(18) 0.0249(16) 0.0054(14) 0.0051(14) 0.0042(14)
C58 0.0182(17) 0.0203(18) 0.0208(17) 0.0019(14) 0.0027(14) 0.0004(14)
N58 0.0251(17) 0.037(2) 0.0280(17) 0.0058(15) 0.0095(14) 0.0020(14)
Nd1 0.02195(10) 0.02250(11) 0.02008(10) 0.00162(8) 0.00791(8) 0.00390(8)
O1 0.0524(18) 0.0246(15) 0.0369(16) -0.0074(12) 0.0247(14) -0.0004(13)
O2 0.054(8) 0.042(6) 0.042(7) -0.011(6) 0.014(7) -0.018(6)
O2' 0.030(5) 0.037(6) 0.035(8) -0.012(6) 0.005(5) 0.001(4)
O3 0.064(2) 0.049(2) 0.055(2) 0.0183(16) 0.0356(18) 0.0326(17)
O4 0.0309(15) 0.0413(17) 0.0257(14) -0.0014(12) 0.0110(12) 0.0047(13)
Nd2 0.01647(10) 0.02262(11) 0.01965(10) 0.00270(8) 0.00575(7) -0.00004(7)
O5 0.0338(16) 0.0404(17) 0.0294(15) 0.0041(13) 0.0063(12) 0.0164(13)
O6 0.0365(16) 0.0373(17) 0.0304(15) 0.0064(12) 0.0145(13) 0.0090(13)
O7 0.0244(14) 0.0422(17) 0.0301(15) 0.0046(13) 0.0009(12) 0.0044(13)
O8 0.0360(17) 0.0390(18) 0.060(2) -0.0156(16) 0.0156(15) -0.0014(14)
O1S 0.070(3) 0.101(3) 0.066(3) -0.001(2) 0.014(2) -0.004(2)
O2S 0.0269(15) 0.0339(16) 0.0368(16) -0.0035(13) 0.0069(12) 0.0044(12)
O3S 0.0254(15) 0.0335(16) 0.0555(19) -0.0082(14) 0.0093(14) -0.0030(13)
O4S 0.060(3) 0.151(5) 0.107(4) 0.006(3) 0.013(3) 0.005(3)
O5S 0.040(4) 0.094(7) 0.109(7) -0.062(6) 0.013(5) 0.003(4)
O5S' 0.031(3) 0.020(3) 0.031(3) -0.003(2) 0.014(2) -0.004(2)
O6S 0.0297(14) 0.0281(15) 0.0274(14) 0.0046(11) 0.0083(12) 0.0057(12)
O7S 0.029(3) 0.023(3) 0.059(4) -0.004(3) 0.010(3) -0.004(2)
O7S' 0.047(4) 0.072(5) 0.070(5) -0.041(4) 0.022(4) -0.014(4)
O8S 0.035(3) 0.073(5) 0.033(3) 0.004(3) 0.013(3) 0.006(3)
O8S' 0.052(5) 0.059(5) 0.097(6) 0.024(5) 0.025(4) 0.006(4)
O9S 0.069(2) 0.0414(19) 0.0296(16) -0.0035(14) 0.0121(16) -0.0009(16)
O10S 0.072(3) 0.173(5) 0.093(4) -0.020(4) 0.030(3) 0.038(3)
O11S 0.0333(16) 0.0259(15) 0.0425(17) -0.0009(13) 0.0080(13) 0.0031(12)

loop_
_atom_type_symbol
_atom_type_description
_atom_type_scat_dispersion_real
_atom_type_scat_dispersion_imag
_atom_type_scat_source
C C 0.0033 0.0016 'International Tables Vol C Tables 4.2.6.8 and 6.1.1.4'
H H 0.0000 0.0000 'International Tables Vol C Tables 4.2.6.8 and 6.1.1.4'
N N 0.0061 0.0033 'International Tables Vol C Tables 4.2.6.8 and 6.1.1.4'
O O 0.0106 0.0060 'International Tables Vol C Tables 4.2.6.8 and 6.1.1.4'
Ru Ru -1.2594 0.8363 'International Tables Vol C Tables 4.2.6.8 and 6.1.1.4'
Nd Nd -0.1943 3.0179 'International Tables Vol C Tables 4.2.6.8 and 6.1.1.4'

loop_
_geom_angle_atom_site_label_1
_geom_angle_atom_site_label_2
_geom_angle_atom_site_label_3
_geom_angle
_geom_angle_site_symmetry_1
_geom_angle_site_symmetry_3
_geom_angle_publ_flag
C25 Ru1 C26 88.91(15) . . ?
C25 Ru1 C23 88.67(15) . . ?
C26 Ru1 C23 87.48(14) . . ?
C25 Ru1 C24 92.43(15) . . ?
C26 Ru1 C24 88.21(14) . . ?
C23 Ru1 C24 175.53(14) . . ?
C25 Ru1 N11 171.61(14) . . ?
C26 Ru1 N11 99.30(13) . . ?
C23 Ru1 N11 89.93(13) . . ?
C24 Ru1 N11 89.60(13) . . ?
C25 Ru1 N22 94.47(14) . . ?
C26 Ru1 N22 175.00(13) . . ?
C23 Ru1 N22 88.90(13) . . ?
C24 Ru1 N22 95.33(13) . . ?
N11 Ru1 N22 77.23(12) . . ?
C12 N11 C16 119.1(3) . . ?
C12 N11 Ru1 125.7(3) . . ?
C16 N11 Ru1 115.2(3) . . ?
N11 C12 C13 122.2(4) . . ?
N11 C12 H12 118.9 . . ?
C13 C12 H12 118.9 . . ?
C14 C13 C12 119.1(4) . . ?
C14 C13 H13 120.5 . . ?
C12 C13 H13 120.5 . . ?
C15 C14 C13 119.3(4) . . ?
C15 C14 H14 120.4 . . ?
C13 C14 H14 120.4 . . ?
C14 C15 C16 119.4(4) . . ?
C14 C15 H15 120.3 . . ?
C16 C15 H15 120.3 . . ?
N11 C16 C15 120.9(4) . . ?
N11 C16 C17 115.5(3) . . ?
C15 C16 C17 123.5(4) . . ?
N22 C17 C18 120.9(4) . . ?
N22 C17 C16 115.5(3) . . ?
C18 C17 C16 123.6(4) . . ?
C19 C18 C17 119.3(4) . . ?
C19 C18 H18 120.4 . . ?
C17 C18 H18 120.4 . . ?
C18 C19 C20 119.4(4) . . ?
C18 C19 H19 120.3 . . ?
C20 C19 H19 120.3 . . ?
C21 C20 C19 118.6(4) . . ?
C21 C20 H20 120.7 . . ?
C19 C20 H20 120.7 . . ?
N22 C21 C20 122.9(4) . . ?
N22 C21 H21 118.5 . . ?
C20 C21 H21 118.5 . . ?
C21 N22 C17 118.9(3) . . ?
C21 N22 Ru1 126.0(3) . . ?
C17 N22 Ru1 114.7(3) . . ?
N23 C23 Ru1 176.7(3) . . ?
N24 C24 Ru1 174.3(3) . . ?
C24 N24 Nd2 161.5(3) . 2_756 ?
N25 C25 Ru1 176.9(3) . . ?
C25 N25 Nd1 146.3(4) . . ?
N26 C26 Ru1 176.0(3) . . ?
C26 N26 Nd2 172.8(3) . . ?
C41 Ru2 C42 90.66(15) . . ?
C41 Ru2 C40 91.13(15) . . ?
C42 Ru2 C40 91.14(15) . . ?
C41 Ru2 C39 85.91(14) . . ?
C42 Ru2 C39 87.73(15) . . ?
C40 Ru2 C39 176.81(15) . . ?
C41 Ru2 N27 171.59(13) . . ?
C42 Ru2 N27 97.73(14) . . ?
C40 Ru2 N27 89.32(14) . . ?
C39 Ru2 N27 93.78(13) . . ?
C41 Ru2 N38 94.25(13) . . ?
C42 Ru2 N38 172.68(14) . . ?
C40 Ru2 N38 94.19(13) . . ?
C39 Ru2 N38 87.21(12) . . ?
N27 Ru2 N38 77.34(12) . . ?
C28 N27 C32 118.6(3) . . ?
C28 N27 Ru2 125.8(3) . . ?
C32 N27 Ru2 115.6(2) . . ?
N27 C28 C29 122.4(4) . . ?
N27 C28 H28 118.8 . . ?
C29 C28 H28 118.8 . . ?
C28 C29 C30 119.3(4) . . ?
C28 C29 H29 120.4 . . ?
C30 C29 H29 120.4 . . ?
C31 C30 C29 119.2(4) . . ?
C31 C30 H30 120.4 . . ?
C29 C30 H30 120.4 . . ?
C30 C31 C32 119.7(4) . . ?
C30 C31 H31 120.2 . . ?
C32 C31 H31 120.2 . . ?
N27 C32 C31 120.8(4) . . ?
N27 C32 C33 115.4(3) . . ?
C31 C32 C33 123.8(4) . . ?
N38 C33 C34 120.9(4) . . ?
N38 C33 C32 115.2(3) . . ?
C34 C33 C32 123.9(4) . . ?
C33 C34 C35 119.7(4) . . ?
C33 C34 H34 120.2 . . ?
C35 C34 H34 120.2 . . ?
C36 C35 C34 119.2(4) . . ?
C36 C35 H35 120.4 . . ?
C34 C35 H35 120.4 . . ?
C37 C36 C35 118.7(4) . . ?
C37 C36 H36 120.6 . . ?
C35 C36 H36 120.6 . . ?
N38 C37 C36 122.9(4) . . ?
N38 C37 H37 118.6 . . ?
C36 C37 H37 118.6 . . ?
C37 N38 C33 118.6(3) . . ?
C37 N38 Ru2 125.2(2) . . ?
C33 N38 Ru2 115.7(2) . . ?
N39 C39 Ru2 174.3(3) . . ?
N40 C40 Ru2 177.5(4) . . ?
N41 C41 Ru2 173.9(3) . . ?
C41 N41 Nd2 146.3(3) . . ?
N42 C42 Ru2 176.8(3) . . ?
C42 N42 Nd1 159.6(3) . . ?
C57 Ru3 C58 88.91(14) . . ?
C57 Ru3 C55 88.67(14) . . ?
C58 Ru3 C55 87.91(14) . . ?
C57 Ru3 C56 86.83(14) . . ?
C58 Ru3 C56 90.65(14) . . ?
C55 Ru3 C56 175.30(14) . . ?
C57 Ru3 N54 97.31(13) . . ?
C58 Ru3 N54 173.03(13) . . ?
C55 Ru3 N54 95.37(13) . . ?
C56 Ru3 N54 86.55(13) . . ?
C57 Ru3 N43 174.63(12) . . ?
C58 Ru3 N43 96.39(12) . . ?
C55 Ru3 N43 92.45(12) . . ?
C56 Ru3 N43 92.15(13) . . ?
N54 Ru3 N43 77.36(11) . . ?
C44 N43 C48 118.6(3) . . ?
C44 N43 Ru3 125.7(2) . . ?
C48 N43 Ru3 115.7(2) . . ?
N43 C44 C45 122.1(3) . . ?
N43 C44 H44 118.9 . . ?
C45 C44 H44 118.9 . . ?
C44 C45 C46 119.6(3) . . ?
C44 C45 H45 120.2 . . ?
C46 C45 H45 120.2 . . ?
C47 C46 C45 118.2(3) . . ?
C47 C46 H46 120.9 . . ?
C45 C46 H46 120.9 . . ?
C46 C47 C48 120.1(3) . . ?
C46 C47 H47 120.0 . . ?
C48 C47 H47 120.0 . . ?
N43 C48 C47 121.3(3) . . ?
N43 C48 C49 115.4(3) . . ?
C47 C48 C49 123.1(3) . . ?
N54 C49 C50 121.8(3) . . ?
N54 C49 C48 115.2(3) . . ?
C50 C49 C48 122.9(3) . . ?
C51 C50 C49 118.8(4) . . ?
C51 C50 H50 120.6 . . ?
C49 C50 H50 120.6 . . ?
C52 C51 C50 119.4(4) . . ?
C52 C51 H51 120.3 . . ?
C50 C51 H51 120.3 . . ?
C51 C52 C53 119.3(4) . . ?
C51 C52 H52 120.3 . . ?
C53 C52 H52 120.3 . . ?
N54 C53 C52 122.7(4) . . ?
N54 C53 H53 118.6 . . ?
C52 C53 H53 118.6 . . ?
C53 N54 C49 117.8(3) . . ?
C53 N54 Ru3 126.0(2) . . ?
C49 N54 Ru3 115.6(2) . . ?
N55 C55 Ru3 174.5(3) . . ?
C55 N55 Nd1 149.0(3) . 3_766 ?
N56 C56 Ru3 175.5(3) . . ?
N57 C57 Ru3 178.2(3) . . ?
C57 N57 Nd1 149.5(3) . . ?
N58 C58 Ru3 179.5(3) . . ?
C58 N58 Nd2 175.2(3) . 4_565 ?
O2 Nd1 O3 74.2(6) . . ?
O2 Nd1 N57 96.2(8) . . ?
O3 Nd1 N57 141.26(10) . . ?
O2 Nd1 N25 105.4(7) . . ?
O3 Nd1 N25 71.62(11) . . ?
N57 Nd1 N25 145.62(11) . . ?
O2 Nd1 O1 141.5(3) . . ?
O3 Nd1 O1 134.74(11) . . ?
N57 Nd1 O1 74.80(10) . . ?
N25 Nd1 O1 71.61(11) . . ?
O2 Nd1 N42 68.4(3) . . ?
O3 Nd1 N42 126.13(11) . . ?
N57 Nd1 N42 81.14(11) . . ?
N25 Nd1 N42 82.39(12) . . ?
O1 Nd1 N42 73.14(10) . . ?
O2 Nd1 N55 147.3(2) . 3_766 ?
O3 Nd1 N55 83.06(11) . 3_766 ?
N57 Nd1 N55 86.93(10) . 3_766 ?
N25 Nd1 N55 88.83(12) . 3_766 ?
O1 Nd1 N55 70.74(10) . 3_766 ?
N42 Nd1 N55 143.78(11) . 3_766 ?
O2 Nd1 O4 75.2(4) . . ?
O3 Nd1 O4 69.95(9) . . ?
N57 Nd1 O4 71.31(9) . . ?
N25 Nd1 O4 139.71(10) . . ?
O1 Nd1 O4 132.46(9) . . ?
N42 Nd1 O4 131.10(10) . . ?
N55 Nd1 O4 75.07(9) 3_766 . ?
O2 Nd1 O2' 16.8(3) . . ?
O3 Nd1 O2' 85.6(4) . . ?
N57 Nd1 O2' 79.7(6) . . ?
N25 Nd1 O2' 121.4(6) . . ?
O1 Nd1 O2' 136.7(2) . . ?
N42 Nd1 O2' 68.8(3) . . ?
N55 Nd1 O2' 142.1(4) 3_766 . ?
O4 Nd1 O2' 67.1(4) . . ?
O7 Nd2 O5 145.88(9) . . ?
O7 Nd2 O8 80.45(10) . . ?
O5 Nd2 O8 73.97(10) . . ?
O7 Nd2 O6 70.41(9) . . ?
O5 Nd2 O6 142.99(9) . . ?
O8 Nd2 O6 137.11(10) . . ?
O7 Nd2 N58 74.63(10) . 4_566 ?
O5 Nd2 N58 76.62(10) . 4_566 ?
O8 Nd2 N58 73.32(10) . 4_566 ?
O6 Nd2 N58 124.96(10) . 4_566 ?
O7 Nd2 N26 79.35(10) . . ?
O5 Nd2 N26 111.16(10) . . ?
O8 Nd2 N26 69.28(10) . . ?
O6 Nd2 N26 74.81(10) . . ?
N58 Nd2 N26 137.22(11) 4_566 . ?
O7 Nd2 N41 140.43(10) . . ?
O5 Nd2 N41 72.83(9) . . ?
O8 Nd2 N41 117.42(11) . . ?
O6 Nd2 N41 73.70(10) . . ?
N58 Nd2 N41 142.30(10) 4_566 . ?
N26 Nd2 N41 75.66(10) . . ?
O7 Nd2 N24 100.84(10) . 2_746 ?
O5 Nd2 N24 87.46(10) . 2_746 ?
O8 Nd2 N24 143.89(10) . 2_746 ?
O6 Nd2 N24 74.10(10) . 2_746 ?
N58 Nd2 N24 72.36(10) 4_566 2_746 ?
N26 Nd2 N24 146.78(10) . 2_746 ?
N41 Nd2 N24 84.62(10) . 2_746 ?

loop_
_geom_bond_atom_site_label_1
_geom_bond_atom_site_label_2
_geom_bond_distance
_geom_bond_site_symmetry_2
_geom_bond_publ_flag
Ru1 C25 1.951(4) . ?
Ru1 C26 1.972(4) . ?
Ru1 C23 2.034(4) . ?
Ru1 C24 2.047(4) . ?
Ru1 N11 2.113(3) . ?
Ru1 N22 2.114(3) . ?
N11 C12 1.340(5) . ?
N11 C16 1.359(5) . ?
C12 C13 1.381(5) . ?
C12 H12 0.9500 . ?
C13 C14 1.379(6) . ?
C13 H13 0.9500 . ?
C14 C15 1.379(6) . ?
C14 H14 0.9500 . ?
C15 C16 1.392(5) . ?
C15 H15 0.9500 . ?
C16 C17 1.465(6) . ?
C17 N22 1.361(5) . ?
C17 C18 1.396(5) . ?
C18 C19 1.379(7) . ?
C18 H18 0.9500 . ?
C19 C20 1.383(7) . ?
C19 H19 0.9500 . ?
C20 C21 1.383(5) . ?
C20 H20 0.9500 . ?
C21 N22 1.331(5) . ?
C21 H21 0.9500 . ?
C23 N23 1.156(5) . ?
C24 N24 1.157(5) . ?
N24 Nd2 2.550(3) 2_756 ?
C25 N25 1.166(5) . ?
N25 Nd1 2.493(3) . ?
C26 N26 1.158(4) . ?
N26 Nd2 2.521(3) . ?
Ru2 C41 1.958(4) . ?
Ru2 C42 1.978(4) . ?
Ru2 C40 2.024(4) . ?
Ru2 C39 2.028(4) . ?
Ru2 N27 2.104(3) . ?
Ru2 N38 2.110(3) . ?
N27 C28 1.346(5) . ?
N27 C32 1.369(5) . ?
C28 C29 1.383(6) . ?
C28 H28 0.9500 . ?
C29 C30 1.383(7) . ?
C29 H29 0.9500 . ?
C30 C31 1.373(7) . ?
C30 H30 0.9500 . ?
C31 C32 1.400(5) . ?
C31 H31 0.9500 . ?
C32 C33 1.468(5) . ?
C33 N38 1.359(5) . ?
C33 C34 1.380(5) . ?
C34 C35 1.383(6) . ?
C34 H34 0.9500 . ?
C35 C36 1.378(6) . ?
C35 H35 0.9500 . ?
C36 C37 1.372(5) . ?
C36 H36 0.9500 . ?
C37 N38 1.343(5) . ?
C37 H37 0.9500 . ?
C39 N39 1.171(5) . ?
C40 N40 1.159(5) . ?
C41 N41 1.159(5) . ?
N41 Nd2 2.533(3) . ?
C42 N42 1.163(5) . ?
N42 Nd1 2.531(3) . ?
Ru3 C57 1.955(4) . ?
Ru3 C58 1.974(4) . ?
Ru3 C55 2.026(4) . ?
Ru3 C56 2.044(4) . ?
Ru3 N54 2.111(3) . ?
Ru3 N43 2.121(3) . ?
N43 C44 1.346(4) . ?
N43 C48 1.346(4) . ?
C44 C45 1.381(5) . ?
C44 H44 0.9500 . ?
C45 C46 1.388(5) . ?
C45 H45 0.9500 . ?
C46 C47 1.369(5) . ?
C46 H46 0.9500 . ?
C47 C48 1.397(5) . ?
C47 H47 0.9500 . ?
C48 C49 1.483(5) . ?
C49 N54 1.354(4) . ?
C49 C50 1.394(5) . ?
C50 C51 1.385(5) . ?
C50 H50 0.9500 . ?
C51 C52 1.370(6) . ?
C51 H51 0.9500 . ?
C52 C53 1.374(5) . ?
C52 H52 0.9500 . ?
C53 N54 1.352(4) . ?
C53 H53 0.9500 . ?
C55 N55 1.165(5) . ?
N55 Nd1 2.532(3) 3_766 ?
C56 N56 1.145(5) . ?
C57 N57 1.159(4) . ?
N57 Nd1 2.481(3) . ?
C58 N58 1.152(4) . ?
N58 Nd2 2.506(3) 4_565 ?
Nd1 O2 2.405(9) . ?
Nd1 O3 2.475(3) . ?
Nd1 O1 2.524(3) . ?
Nd1 N55 2.532(3) 3_766 ?
Nd1 O4 2.554(3) . ?
Nd1 O2' 2.607(13) . ?
Nd2 O7 2.425(3) . ?
Nd2 O5 2.488(3) . ?
Nd2 O8 2.491(3) . ?
Nd2 O6 2.499(3) . ?
Nd2 N58 2.506(3) 4_566 ?
Nd2 N24 2.550(3) 2_746 ?
O5S O5S' 1.271(11) . ?
O7S O7S' 1.281(9) . ?
O8S O8S' 1.298(10) . ?
